data_1562621
loop_
_publ_author_name
'Chen, Xiao-Xian'
'Zhang, X. Y.'
'Liu, De-Xuan'
'Huang, Rui-Kang'
'Wang, Sha-Sha'
'Xiong, Li-Qun'
'Zhang, Wei-Xiong'
'Chen, Xiao-Ming'

_publ_section_title
;
 Room-temperature ferroelectric and ferroelastic orders coexisting in a
 new tetrafluoroborate-based perovskite
;
_journal_name_full 'Chemical Science'
_journal_paper_doi 10.1039/D1SC01345A
_journal_year 2021
_chemical_formula_moiety '0.5(B6 F24 K2), 0.5(C10 H28 N4)'
_chemical_formula_sum 'C5 H14 B3 F12 K N2'
_chemical_formula_weight 401.71
_space_group_crystal_system orthorhombic
_space_group_IT_number 63
_space_group_name_Hall '-C 2c 2'
_space_group_name_H-M_alt 'C m c m'
_atom_sites_solution_hydrogens difmap
_audit_creation_date 2020-02-22
_audit_creation_method
;
Olex2 1.2
(compiled 2018.05.29 svn.r3508 for OlexSys, GUI svn.r5506)
;
_audit_update_record
;
2020-03-04 deposited with the CCDC.	2021-05-17 downloaded from the CCDC.
;
_cell_angle_alpha 90
_cell_angle_beta 90
_cell_angle_gamma 90
_cell_formula_units_Z 4
_cell_length_a 10.568(2)
_cell_length_b 9.929(2)
_cell_length_c 14.249(3)
_cell_measurement_reflns_used 39189
_cell_measurement_temperature 400(2)
_cell_measurement_theta_max 28.39
_cell_measurement_theta_min 3.49
_cell_volume 1495.1(5)
_computing_molecular_graphics 'Olex2 (Dolomanov et al., 2009)'
_computing_publication_material 'Olex2 (Dolomanov et al., 2009)'
_computing_structure_refinement 'ShelXL (Sheldrick, 2015)'
_computing_structure_solution 'ShelXT (Sheldrick, 2015)'
_diffrn_ambient_temperature 400(2)
_diffrn_measured_fraction_theta_full 0.965
_diffrn_measured_fraction_theta_max 0.962
_diffrn_measurement_device_type 'Bruker P4'
_diffrn_measurement_method '\w scans'
_diffrn_radiation_monochromator graphite
_diffrn_radiation_type synchrotron
_diffrn_radiation_wavelength 0.77487
_diffrn_reflns_av_R_equivalents 0.0454
_diffrn_reflns_av_unetI/netI 0.0323
_diffrn_reflns_Laue_measured_fraction_full 0.965
_diffrn_reflns_Laue_measured_fraction_max 0.962
_diffrn_reflns_limit_h_max 13
_diffrn_reflns_limit_h_min -13
_diffrn_reflns_limit_k_max 12
_diffrn_reflns_limit_k_min -12
_diffrn_reflns_limit_l_max 0
_diffrn_reflns_limit_l_min -17
_diffrn_reflns_number 2585
_diffrn_reflns_point_group_measured_fraction_full 0.965
_diffrn_reflns_point_group_measured_fraction_max 0.962
_diffrn_reflns_theta_full 27.705
_diffrn_reflns_theta_max 28.983
_diffrn_reflns_theta_min 3.443
_exptl_absorpt_coefficient_mu 0.610
_exptl_absorpt_correction_type none
_exptl_crystal_colour colorless
_exptl_crystal_density_diffrn 1.784
_exptl_crystal_description block
_exptl_crystal_F_000 800
_exptl_crystal_size_max 0.04
_exptl_crystal_size_mid 0.03
_exptl_crystal_size_min 0.02
_refine_diff_density_max 0.266
_refine_diff_density_min -0.239
_refine_diff_density_rms 0.044
_refine_ls_extinction_coef 0.25(10)
_refine_ls_extinction_expression Fc^*^=kFc[1+0.001xFc^2^\l^3^/sin(2\q)]^-1/4^
_refine_ls_extinction_method 'SHELXL-2014/7 (Sheldrick 2014'
_refine_ls_goodness_of_fit_ref 1.039
_refine_ls_hydrogen_treatment constr
_refine_ls_matrix_type full
_refine_ls_number_parameters 188
_refine_ls_number_reflns 805
_refine_ls_number_restraints 163
_refine_ls_restrained_S_all 1.075
_refine_ls_R_factor_all 0.0790
_refine_ls_R_factor_gt 0.0772
_refine_ls_shift/su_max 0.000
_refine_ls_shift/su_mean 0.000
_refine_ls_structure_factor_coef Fsqd
_refine_ls_weighting_details 'w=1/[\s^2^(Fo^2^)+(0.2500P)^2^] where P=(Fo^2^+2Fc^2^)/3'
_refine_ls_weighting_scheme calc
_refine_ls_wR_factor_gt 0.2331
_refine_ls_wR_factor_ref 0.2423
_reflns_Friedel_coverage 0.000
_reflns_number_gt 759
_reflns_number_total 805
_reflns_threshold_expression 'I > 2\s(I)'
_cod_data_source_file d1sc01345a3.cif
_cod_data_source_block 400K
_cod_original_cell_volume 1495.2(5)
_cod_database_code 1562621
_shelx_shelxl_version_number 2014/7
_shelx_space_group_comment
;
The symmetry employed for this shelxl refinement is uniquely defined
by the following loop, which should always be used as a source of
symmetry information in preference to the above space-group names.
They are only intended as comments.
;
_olex2_refinement_description
;
1. Fixed Uiso
 At 1.2 times of:
  All C(H,H) groups, All N(H,H) groups
2. Restrained distances
 B2-F21 = B2-F22 = B2-F23 = B2-F24
 1.36 with sigma of 0.04
 B1-F11 = B1-F12 = B1-F13 = B1-F14 = B1-F11A = B1-F12A = B1-F13A = B1-F14A
 1.36 with sigma of 0.04
 C5-C4 = C4-C3 = C2-C1
 1.53 with sigma of 0.02
 N1-C5 = N1-C1 = N2-C3 = N2-C2
 1.49 with sigma of 0.02
3. Uiso/Uaniso restraints and constraints
F11 \\sim F11A \\sim F12 \\sim F12A \\sim F13 \\sim F13A \\sim F14 \\sim F14A:
within 2A with sigma of 0.02 and sigma for terminal atoms of 0.04
F21 \\sim F22 \\sim F23 \\sim F24 \\sim B2: within 2A with sigma of 0.02 and
sigma for terminal atoms of 0.04
N1 \\sim N2 \\sim C1 \\sim C2 \\sim C3 \\sim C4 \\sim C5: within 2A with sigma
of 0.02 and sigma for terminal atoms of 0.04
4. Others
 Sof(F11A)=Sof(F12A)=Sof(F13A)=Sof(F14A)=0.5*(1-FVAR(2))
 Sof(F11)=Sof(F12)=Sof(F13)=Sof(F14)=0.5*FVAR(2)
 Fixed Sof: F21(0.25) F22(0.25) F23(0.25) F24(0.25) N1(0.25) H1C(0.25)
 H1D(0.25) N2(0.25) H2A(0.25) H2B(0.25) C1(0.25) H1A(0.25) H1B(0.25) C2(0.25)
 H2C(0.25) H2D(0.25) C3(0.25) H3A(0.25) H3B(0.25) C4(0.25) H4A(0.25) H4B(0.25)
 C5(0.25) H5A(0.25) H5B(0.25)
5.a Riding coordinates:
 N1(H1C,H1D), N2(H2A,H2B), C1(H1A,H1B), C2(H2C,H2D), C3(H3A,H3B), C4(H4A,H4B),
 C5(H5A,H5B)
;
_olex2_submission_special_instructions 'No special instructions were received'

loop_
_space_group_symop_operation_xyz
'x, y, z'
'-x, -y, z+1/2'
'-x, y, -z+1/2'
'x, -y, -z'
'x+1/2, y+1/2, z'
'-x+1/2, -y+1/2, z+1/2'
'-x+1/2, y+1/2, -z+1/2'
'x+1/2, -y+1/2, -z'
'-x, -y, -z'
'x, y, -z-1/2'
'x, -y, z-1/2'
'-x, y, z'
'-x+1/2, -y+1/2, -z'
'x+1/2, y+1/2, -z-1/2'
'x+1/2, -y+1/2, z-1/2'
'-x+1/2, y+1/2, z'

loop_
_atom_site_label
_atom_site_type_symbol
_atom_site_fract_x
_atom_site_fract_y
_atom_site_fract_z
_atom_site_U_iso_or_equiv
_atom_site_adp_type
_atom_site_occupancy
_atom_site_site_symmetry_order
_atom_site_calc_flag
_atom_site_refinement_flags_posn
_atom_site_refinement_flags_adp
_atom_site_refinement_flags_occupancy
_atom_site_disorder_assembly
_atom_site_disorder_group
K1 K 0.5000 0.53964(8) 0.7500 0.0890(9) Uani 1 4 d S T P . .
F11 F 0.2740(17) 0.9399(9) 0.7714(17) 0.197(8) Uani 0.347(7) 1 d D U . A -1
F11A F 0.369(3) 0.900(4) 0.729(4) 0.218(11) Uani 0.153(7) 1 d D U . A -2
F12 F 0.1400(7) 0.7826(11) 0.755(2) 0.169(4) Uani 0.347(7) 1 d D U . A -1
F12A F 0.195(3) 0.889(4) 0.707(3) 0.196(9) Uani 0.153(7) 1 d D U . A -2
F13 F 0.334(2) 0.745(2) 0.8190(16) 0.183(6) Uani 0.347(7) 1 d D U . A -1
F13A F 0.310(4) 0.705(4) 0.716(3) 0.188(8) Uani 0.153(7) 1 d D U . A -2
F14 F 0.2963(17) 0.765(2) 0.6618(15) 0.186(6) Uani 0.347(7) 1 d D U . A -1
F14A F 0.235(4) 0.856(5) 0.839(3) 0.200(9) Uani 0.153(7) 1 d D U . A -2
F21 F 0.417(3) 0.389(3) 0.484(3) 0.230(11) Uani 0.25 1 d D U . A -1
F22 F 0.4337(18) 0.576(3) 0.5604(9) 0.155(5) Uani 0.25 1 d D U . A -1
F23 F 0.5945(19) 0.474(3) 0.5658(16) 0.168(6) Uani 0.25 1 d D U . A -1
F24 F 0.561(2) 0.573(4) 0.4381(18) 0.216(12) Uani 0.25 1 d D U . A -1
B1 B 0.2692(6) 0.8122(6) 0.7500 0.1187(16) Uani 1 2 d DS T P . .
B2 B 0.5000 0.5000 0.5000 0.135(3) Uani 1 4 d DS TU P A .
N1 N -0.1215(15) 0.569(3) 0.5447(17) 0.111(5) Uani 0.25 1 d D U . B -1
H1C H -0.1256 0.6303 0.4990 0.133 Uiso 0.25 1 d R . . B -1
H1D H -0.1850 0.5851 0.5842 0.133 Uiso 0.25 1 d R . . B -1
N2 N 0.152(2) 0.485(3) 0.479(2) 0.146(7) Uani 0.25 1 d D U . B -1
H2A H 0.2148 0.5085 0.4407 0.176 Uiso 0.25 1 d R . . B -1
H2B H 0.1872 0.4446 0.5284 0.176 Uiso 0.25 1 d R . . B -1
C1 C 0.000(3) 0.585(2) 0.5953(12) 0.133(5) Uani 0.25 1 d DS TU P B -1
H1A H -0.0040 0.6617 0.6374 0.159 Uiso 0.25 1 d R . . B -1
H1B H 0.0230 0.5051 0.6306 0.159 Uiso 0.25 1 d R . . B -1
C2 C 0.095(3) 0.613(3) 0.519(2) 0.155(7) Uani 0.25 1 d D U . B -1
H2C H 0.1625 0.6691 0.5440 0.186 Uiso 0.25 1 d R . . B -1
H2D H 0.0543 0.6631 0.4687 0.186 Uiso 0.25 1 d R . . B -1
C3 C 0.068(3) 0.387(2) 0.428(2) 0.144(7) Uani 0.25 1 d D U . B -1
H3A H 0.1058 0.3646 0.3677 0.173 Uiso 0.25 1 d R . . B -1
H3B H 0.0604 0.3048 0.4639 0.173 Uiso 0.25 1 d R . . B -1
C4 C -0.061(3) 0.443(3) 0.411(2) 0.148(8) Uani 0.25 1 d D U . B -1
H4A H -0.0981 0.3926 0.3598 0.178 Uiso 0.25 1 d R . . B -1
H4B H -0.0543 0.5368 0.3926 0.178 Uiso 0.25 1 d R . . B -1
C5 C -0.137(3) 0.432(3) 0.503(2) 0.128(6) Uani 0.25 1 d D U . B -1
H5A H -0.2254 0.4121 0.4912 0.153 Uiso 0.25 1 d R . . B -1
H5B H -0.1022 0.3634 0.5443 0.153 Uiso 0.25 1 d R . . B -1

loop_
_atom_site_aniso_label
_atom_site_aniso_U_11
_atom_site_aniso_U_22
_atom_site_aniso_U_33
_atom_site_aniso_U_23
_atom_site_aniso_U_13
_atom_site_aniso_U_12
K1 0.0886(10) 0.0925(10) 0.0857(11) 0.000 0.000 0.000
F11 0.206(11) 0.109(4) 0.28(2) -0.042(9) 0.060(12) 0.002(5)
F11A 0.178(15) 0.215(17) 0.26(3) 0.01(2) 0.054(18) -0.025(14)
F12 0.116(4) 0.188(7) 0.203(9) 0.037(13) 0.042(9) 0.027(4)
F12A 0.147(13) 0.178(15) 0.26(2) 0.003(13) 0.019(13) 0.089(11)
F13 0.167(9) 0.170(10) 0.212(12) -0.033(7) -0.063(8) 0.092(7)
F13A 0.188(14) 0.159(12) 0.219(19) -0.037(13) -0.019(13) 0.097(11)
F14 0.169(11) 0.196(13) 0.193(13) -0.044(11) 0.023(9) 0.052(10)
F14A 0.183(17) 0.206(19) 0.212(19) -0.011(16) 0.033(16) 0.035(17)
F21 0.22(2) 0.26(2) 0.22(3) -0.06(2) -0.05(2) 0.000(16)
F22 0.163(8) 0.222(13) 0.079(5) -0.036(8) 0.015(5) -0.001(9)
F23 0.138(8) 0.237(15) 0.128(9) -0.011(10) -0.017(8) 0.010(10)
F24 0.200(17) 0.33(3) 0.120(10) 0.059(12) 0.072(10) 0.084(15)
B1 0.117(3) 0.103(3) 0.136(4) 0.000 0.000 0.020(2)
B2 0.114(5) 0.210(7) 0.081(4) -0.020(6) 0.000 0.000
N1 0.072(7) 0.115(9) 0.145(12) -0.028(10) 0.024(8) -0.005(7)
N2 0.120(8) 0.143(13) 0.176(15) -0.043(12) 0.055(9) -0.068(8)
C1 0.110(10) 0.168(10) 0.120(7) -0.048(8) 0.022(15) -0.013(16)
C2 0.143(14) 0.168(15) 0.154(13) -0.050(13) 0.031(13) -0.047(12)
C3 0.140(13) 0.101(9) 0.190(16) -0.062(11) 0.015(12) -0.016(9)
C4 0.132(15) 0.132(13) 0.180(16) -0.044(13) -0.004(15) -0.017(10)
C5 0.099(10) 0.098(10) 0.186(17) -0.033(12) 0.018(11) -0.012(8)

loop_
_atom_type_symbol
_atom_type_description
_atom_type_scat_dispersion_real
_atom_type_scat_dispersion_imag
_atom_type_scat_source
C C 0.0040 0.0020 'International Tables Vol C Tables 4.2.6.8 and 6.1.1.4'
H H 0.0000 0.0000 'International Tables Vol C Tables 4.2.6.8 and 6.1.1.4'
B B 0.0020 0.0010 'International Tables Vol C Tables 4.2.6.8 and 6.1.1.4'
F F 0.0220 0.0130 'International Tables Vol C Tables 4.2.6.8 and 6.1.1.4'
K K 0.2370 0.3140 'International Tables Vol C Tables 4.2.6.8 and 6.1.1.4'
N N 0.0080 0.0040 'International Tables Vol C Tables 4.2.6.8 and 6.1.1.4'

loop_
_geom_angle_atom_site_label_1
_geom_angle_atom_site_label_2
_geom_angle_atom_site_label_3
_geom_angle
_geom_angle_site_symmetry_1
_geom_angle_site_symmetry_3
_geom_angle_publ_flag
F13 K1 F14 42.3(3) . . ?
F13 K1 F23 133.4(7) . . ?
F13 K1 B2 74.7(4) . 2_665 ?
F13 K1 B2 114.8(4) . . ?
F13A K1 B2 83.4(8) . . ?
F13A K1 B2 104.6(9) . 2_665 ?
F14 K1 B2 116.5(3) . 2_665 ?
F14 K1 B2 72.6(3) . . ?
F22 K1 F13 94.9(6) . . ?
F22 K1 F14 52.7(6) . . ?
F22 K1 F23 40.7(5) . . ?
F22 K1 B2 20.0(5) . . ?
F22 K1 B2 165.5(4) . 2_665 ?
F23 K1 F14 91.9(6) . . ?
F23 K1 B2 151.6(5) . 2_665 ?
F23 K1 B2 21.6(4) . . ?
B2 K1 B2 167.39(2) . 2_665 ?
B1 F13 K1 114.0(11) . . ?
B1 F13A K1 136(2) . . ?
B1 F14 K1 91.1(10) . . ?
B2 F22 K1 114.4(13) . . ?
B2 F23 K1 108.7(11) . . ?
F11 B1 F12 103.3(10) . . ?
F11 B1 F13 106.6(14) . . ?
F11 B1 F14 122.6(15) . . ?
F12A B1 F11A 89(2) . . ?
F12A B1 F14A 95(4) . . ?
F13 B1 F12 110.7(15) . . ?
F13A B1 F11A 101(3) . . ?
F13A B1 F12A 123(3) . . ?
F13A B1 F14A 136(3) . . ?
F14 B1 F12 100.2(16) . . ?
F14 B1 F13 112.6(12) . . ?
F14A B1 F11A 101(3) . . ?
K1 B2 K1 180.0 . 9_666 ?
F21 B2 K1 75.8(18) . 9_666 ?
F21 B2 K1 104.2(18) . . ?
F22 B2 K1 45.7(9) . . ?
F22 B2 K1 134.3(9) . 9_666 ?
F22 B2 F21 102.8(13) . . ?
F22 B2 F23 92.7(12) . . ?
F23 B2 K1 49.6(9) . . ?
F23 B2 K1 130.4(9) . 9_666 ?
F23 B2 F21 113.7(16) . . ?
F24 B2 K1 52.7(18) . 9_666 ?
F24 B2 K1 127.3(18) . . ?
F24 B2 F21 128(2) . . ?
F24 B2 F22 111.9(17) . . ?
F24 B2 F23 101.7(15) . . ?
H1C N1 H1D 107.8 . . ?
C1 N1 H1C 109.1 . . ?
C1 N1 H1D 109.1 . . ?
C1 N1 C5 113(2) . . ?
C5 N1 H1C 109.1 . . ?
C5 N1 H1D 109.1 . . ?
H2A N2 H2B 107.1 . . ?
C2 N2 H2A 107.4 . . ?
C2 N2 H2B 104.1 . . ?
C3 N2 H2A 108.4 . . ?
C3 N2 H2B 110.2 . . ?
C3 N2 C2 119(2) . . ?
N1 C1 H1A 110.3 . . ?
N1 C1 H1B 112.6 . . ?
N1 C1 C2 104(2) . . ?
H1A C1 H1B 109.5 . . ?
C2 C1 H1A 109.1 . . ?
C2 C1 H1B 111.0 . . ?
N2 C2 H2C 109.2 . . ?
N2 C2 H2D 109.2 . . ?
C1 C2 N2 112(2) . . ?
C1 C2 H2C 109.2 . . ?
C1 C2 H2D 109.2 . . ?
H2C C2 H2D 107.9 . . ?
N2 C3 H3A 109.2 . . ?
N2 C3 H3B 109.2 . . ?
H3A C3 H3B 107.9 . . ?
C4 C3 N2 112(2) . . ?
C4 C3 H3A 109.2 . . ?
C4 C3 H3B 109.2 . . ?
C3 C4 H4A 107.1 . . ?
C3 C4 H4B 109.6 . . ?
C3 C4 C5 108(3) . . ?
H4A C4 H4B 108.7 . . ?
C5 C4 H4A 113.3 . . ?
C5 C4 H4B 109.7 . . ?
N1 C5 C4 102(2) . . ?
N1 C5 H5A 111.3 . . ?
N1 C5 H5B 111.3 . . ?
C4 C5 H5A 111.3 . . ?
C4 C5 H5B 111.3 . . ?
H5A C5 H5B 109.2 . . ?

loop_
_geom_bond_atom_site_label_1
_geom_bond_atom_site_label_2
_geom_bond_distance
_geom_bond_site_symmetry_2
_geom_bond_publ_flag
K1 F13 2.861(16) . ?
K1 F13A 2.64(3) . ?
K1 F14 3.35(2) . ?
K1 F22 2.814(16) . ?
K1 F23 2.88(2) . ?
K1 B2 3.5839(7) . ?
K1 B2 3.5839(7) 2_665 ?
F11 B1 1.305(11) . ?
F11A B1 1.40(2) . ?
F12 B1 1.398(10) . ?
F12A B1 1.25(2) . ?
F13 B1 1.374(19) . ?
F13A B1 1.25(2) . ?
F14 B1 1.372(18) . ?
F14A B1 1.38(3) . ?
F21 B2 1.43(3) . ?
F22 B2 1.344(17) . ?
F23 B2 1.40(2) . ?
F24 B2 1.31(2) . ?
B2 K1 3.5839(7) 9_666 ?
N1 H1C 0.8900 . ?
N1 H1D 0.8899 . ?
N1 C1 1.48(2) . ?
N1 C5 1.493(18) . ?
N2 H2A 0.8906 . ?
N2 H2B 0.8897 . ?
N2 C2 1.52(2) . ?
N2 C3 1.507(19) . ?
C1 H1A 0.9703 . ?
C1 H1B 0.9699 . ?
C1 C2 1.510(19) . ?
C2 H2C 0.9700 . ?
C2 H2D 0.9700 . ?
C3 H3A 0.9699 . ?
C3 H3B 0.9701 . ?
C3 C4 1.49(2) . ?
C4 H4A 0.9698 . ?
C4 H4B 0.9697 . ?
C4 C5 1.54(2) . ?
C5 H5A 0.9698 . ?
C5 H5B 0.9699 . ?
